data_7120147
loop_
_publ_author_name
'Zhou, Tao'
'Li, Bin'
'Wang, Baiquan'

_publ_section_title
;
 Rhodium-Catalyzed C2 and C4 C--H Activation/Annulation of
 3-(1H-Indol-3-yl)-3-oxopropanenitriles with Internal Alkynes: A Facile
 Access to Substituted and Fused Carbazoles
;
_journal_name_full 'Chem. Commun.'
_journal_paper_doi 10.1039/C7CC02808C
_journal_year 2017
_chemical_formula_moiety 'C39 H24 N2 O'
_chemical_formula_sum 'C39 H24 N2 O'
_chemical_formula_weight 536.60
_chemical_name_systematic
;
 ? 
;
_space_group_crystal_system monoclinic
_space_group_IT_number 15
_space_group_name_Hall '-C 2yc'
_space_group_name_H-M_alt 'C 1 2/c 1'
_symmetry_space_group_name_Hall '-C 2yc'
_symmetry_space_group_name_H-M 'C 1 2/c 1'
_atom_sites_solution_hydrogens mixed
_atom_sites_solution_primary direct
_audit_creation_date 2017-03-07
_audit_creation_method
;
Olex2 1.2
(compiled 2017.02.23 svn.r3390 for OlexSys, GUI svn.r5320)
;
_audit_update_record
;
2017-03-11 deposited with the CCDC.
2017-05-18 downloaded from the CCDC.
;
_cell_angle_alpha 90
_cell_angle_beta 99.622(4)
_cell_angle_gamma 90
_cell_formula_units_Z 8
_cell_length_a 18.329(3)
_cell_length_b 21.067(3)
_cell_length_c 16.730(3)
_cell_measurement_reflns_used 7416
_cell_measurement_temperature 113.15
_cell_measurement_theta_max 27.5
_cell_measurement_theta_min 3.0
_cell_volume 6369.2(18)
_computing_cell_refinement 'CrystalClear-SM Expert 2.1 b42'
_computing_data_collection 'CrystalClear-SM Expert 2.1 b42 (Rigaku, 2015)'
_computing_data_reduction 'CrystalClear-SM Expert 2.1 b42'
_computing_molecular_graphics 'Olex2 (Dolomanov et al., 2009)'
_computing_publication_material 'Olex2 (Dolomanov et al., 2009)'
_computing_structure_refinement 'ShelXL (Sheldrick, 2015)'
_computing_structure_solution 'ShelXS (Sheldrick, 2008)'
_diffrn_ambient_temperature 113.15
_diffrn_detector_area_resol_mean 5.814
_diffrn_measured_fraction_theta_full 0.999
_diffrn_measured_fraction_theta_max 0.999
_diffrn_measurement_device_type 'Rigaku Xtalab P200'
_diffrn_measurement_method '\w scans'
_diffrn_radiation_monochromator graphite
_diffrn_radiation_type MoK\a
_diffrn_radiation_wavelength 0.71073
_diffrn_reflns_av_R_equivalents 0.0288
_diffrn_reflns_av_unetI/netI 0.0219
_diffrn_reflns_Laue_measured_fraction_full 0.999
_diffrn_reflns_Laue_measured_fraction_max 0.999
_diffrn_reflns_limit_h_max 24
_diffrn_reflns_limit_h_min -24
_diffrn_reflns_limit_k_max 28
_diffrn_reflns_limit_k_min -28
_diffrn_reflns_limit_l_max 22
_diffrn_reflns_limit_l_min -22
_diffrn_reflns_number 42665
_diffrn_reflns_point_group_measured_fraction_full 0.999
_diffrn_reflns_point_group_measured_fraction_max 0.999
_diffrn_reflns_theta_full 25.242
_diffrn_reflns_theta_max 28.697
_diffrn_reflns_theta_min 2.048
_exptl_absorpt_coefficient_mu 0.067
_exptl_absorpt_correction_T_max 0.9893
_exptl_absorpt_correction_T_min 0.9867
_exptl_absorpt_correction_type multi-scan
_exptl_absorpt_process_details 'REQAB (Rigaku, 1998)'
_exptl_crystal_colour colourless
_exptl_crystal_colour_primary colourless
_exptl_crystal_density_diffrn 1.119
_exptl_crystal_density_method "'not measured'"
_exptl_crystal_description prism
_exptl_crystal_F_000 2240
_exptl_crystal_size_max 0.2
_exptl_crystal_size_mid 0.18
_exptl_crystal_size_min 0.16
_platon_squeeze_details
;

;
_refine_diff_density_max 0.360
_refine_diff_density_min -0.287
_refine_diff_density_rms 0.041
_refine_ls_extinction_method none
_refine_ls_goodness_of_fit_ref 1.022
_refine_ls_hydrogen_treatment mixed
_refine_ls_matrix_type full
_refine_ls_number_parameters 383
_refine_ls_number_reflns 8222
_refine_ls_number_restraints 0
_refine_ls_restrained_S_all 1.022
_refine_ls_R_factor_all 0.0602
_refine_ls_R_factor_gt 0.0450
_refine_ls_shift/su_max 0.001
_refine_ls_shift/su_mean 0.000
_refine_ls_structure_factor_coef Fsqd
_refine_ls_weighting_details 'w=1/[\s^2^(Fo^2^)+(0.0802P)^2^+3.5208P] where P=(Fo^2^+2Fc^2^)/3'
_refine_ls_weighting_scheme calc
_refine_ls_wR_factor_gt 0.1097
_refine_ls_wR_factor_ref 0.1182
_reflns_Friedel_coverage 0.000
_reflns_number_gt 6565
_reflns_number_total 8222
_reflns_threshold_expression 'I > 2\s(I)'
_cod_data_source_file c7cc02808c2.cif
_cod_data_source_block m20150512a
_cod_original_cell_volume 6369.3(17)
_cod_database_code 7120147
_shelx_shelxl_version_number 2014/8
_shelx_space_group_comment
;
The symmetry employed for this shelxl refinement is uniquely defined
by the following loop, which should always be used as a source of
symmetry information in preference to the above space-group names.
They are only intended as comments.
;
_shelx_estimated_absorpt_t_max 0.989
_shelx_estimated_absorpt_t_min 0.987
_olex2_refinement_description
;
1. Fixed Uiso
 At 1.2 times of:
  All C(H) groups
2.a Aromatic/amide H refined with riding coordinates:
 C4(H4), C5(H5), C6(H6), C17(H17), C18(H18), C19(H19), C20(H20), C21(H21),
 C23(H23), C24(H24), C25(H25), C26(H26), C27(H27), C29(H29), C30(H30), C31(H31),
  C32(H32), C33(H33), C35(H35), C36(H36), C37(H37), C38(H38), C39(H39)
;
_olex2_submission_special_instructions 'No special instructions were received'

loop_
_space_group_symop_operation_xyz
'x, y, z'
'-x, y, -z+1/2'
'x+1/2, y+1/2, z'
'-x+1/2, y+1/2, -z+1/2'
'-x, -y, -z'
'x, -y, z-1/2'
'-x+1/2, -y+1/2, -z'
'x+1/2, -y+1/2, z-1/2'

loop_
_atom_site_label
_atom_site_type_symbol
_atom_site_fract_x
_atom_site_fract_y
_atom_site_fract_z
_atom_site_U_iso_or_equiv
_atom_site_adp_type
_atom_site_occupancy
_atom_site_site_symmetry_order
_atom_site_calc_flag
_atom_site_refinement_flags_posn
O1 O 0.17022(6) 0.07746(4) -0.03744(5) 0.0276(2) Uani 1 1 d .
N1 N 0.23447(6) 0.10764(5) 0.24162(6) 0.0233(2) Uani 1 1 d .
N2 N 0.23652(7) -0.06479(6) -0.09238(7) 0.0307(3) Uani 1 1 d .
C1 C 0.14977(7) 0.13998(6) -0.06164(7) 0.0206(2) Uani 1 1 d .
C2 C 0.13180(7) 0.18984(6) -0.01753(7) 0.0193(2) Uani 1 1 d .
C3 C 0.13859(7) 0.19597(6) 0.07181(7) 0.0205(2) Uani 1 1 d .
C4 C 0.11025(8) 0.24729(6) 0.10945(8) 0.0254(3) Uani 1 1 d .
H4 H 0.0829 0.2790 0.0770 0.030 Uiso 1 1 calc R
C5 C 0.12134(9) 0.25308(7) 0.19446(8) 0.0308(3) Uani 1 1 d .
H5 H 0.1001 0.2882 0.2178 0.037 Uiso 1 1 calc R
C6 C 0.16219(9) 0.20928(7) 0.24519(8) 0.0304(3) Uani 1 1 d .
H6 H 0.1703 0.2141 0.3025 0.036 Uiso 1 1 calc R
C7 C 0.19080(8) 0.15779(6) 0.20811(7) 0.0234(3) Uani 1 1 d .
C8 C 0.17747(7) 0.15082(6) 0.12348(7) 0.0203(2) Uani 1 1 d .
C9 C 0.21165(7) 0.09295(6) 0.10644(7) 0.0189(2) Uani 1 1 d .
C10 C 0.24735(7) 0.06753(6) 0.18043(7) 0.0195(2) Uani 1 1 d .
C11 C 0.28793(6) 0.01063(6) 0.18581(7) 0.0182(2) Uani 1 1 d .
C12 C 0.28730(6) -0.02271(6) 0.11355(7) 0.0184(2) Uani 1 1 d .
C13 C 0.24630(7) 0.00089(6) 0.03885(7) 0.0192(2) Uani 1 1 d .
C14 C 0.20956(7) 0.05914(6) 0.03564(7) 0.0190(2) Uani 1 1 d .
C15 C 0.24213(7) -0.03511(6) -0.03444(7) 0.0220(2) Uani 1 1 d .
C16 C 0.14380(7) 0.14067(6) -0.15182(7) 0.0229(3) Uani 1 1 d .
C17 C 0.10881(8) 0.08970(9) -0.19630(8) 0.0357(3) Uani 1 1 d .
H17 H 0.0892 0.0559 -0.1689 0.043 Uiso 1 1 calc R
C18 C 0.10257(9) 0.08824(10) -0.28036(9) 0.0453(4) Uani 1 1 d .
H18 H 0.0786 0.0536 -0.3103 0.054 Uiso 1 1 calc R
C19 C 0.13127(9) 0.13731(10) -0.32006(9) 0.0435(4) Uani 1 1 d .
H19 H 0.1261 0.1369 -0.3775 0.052 Uiso 1 1 calc R
C20 C 0.16758(9) 0.18712(8) -0.27651(9) 0.0388(4) Uani 1 1 d .
H20 H 0.1880 0.2204 -0.3042 0.047 Uiso 1 1 calc R
C21 C 0.17436(8) 0.18885(7) -0.19234(8) 0.0296(3) Uani 1 1 d .
H21 H 0.1999 0.2229 -0.1627 0.035 Uiso 1 1 calc R
C22 C 0.10026(7) 0.24766(6) -0.06346(7) 0.0193(2) Uani 1 1 d .
C23 C 0.02865(7) 0.24604(7) -0.10781(8) 0.0245(3) Uani 1 1 d .
H23 H 0.0007 0.2079 -0.1104 0.029 Uiso 1 1 calc R
C24 C -0.00188(8) 0.29974(7) -0.14800(9) 0.0297(3) Uani 1 1 d .
H24 H -0.0505 0.2982 -0.1785 0.036 Uiso 1 1 calc R
C25 C 0.03842(8) 0.35560(7) -0.14377(8) 0.0275(3) Uani 1 1 d .
H25 H 0.0173 0.3924 -0.1713 0.033 Uiso 1 1 calc R
C26 C 0.10939(7) 0.35798(6) -0.09954(8) 0.0241(3) Uani 1 1 d .
H26 H 0.1370 0.3963 -0.0968 0.029 Uiso 1 1 calc R
C27 C 0.14016(7) 0.30405(6) -0.05920(7) 0.0217(2) Uani 1 1 d .
H27 H 0.1887 0.3058 -0.0286 0.026 Uiso 1 1 calc R
C28 C 0.32755(7) -0.01004(6) 0.26661(7) 0.0188(2) Uani 1 1 d .
C29 C 0.37887(7) 0.03087(7) 0.31156(8) 0.0252(3) Uani 1 1 d .
H29 H 0.3904 0.0702 0.2888 0.030 Uiso 1 1 calc R
C30 C 0.41318(8) 0.01442(7) 0.38933(8) 0.0304(3) Uani 1 1 d .
H30 H 0.4483 0.0423 0.4193 0.037 Uiso 1 1 calc R
C31 C 0.39602(8) -0.04259(7) 0.42297(8) 0.0298(3) Uani 1 1 d .
H31 H 0.4192 -0.0538 0.4762 0.036 Uiso 1 1 calc R
C32 C 0.34516(8) -0.08325(7) 0.37907(8) 0.0264(3) Uani 1 1 d .
H32 H 0.3332 -0.1222 0.4025 0.032 Uiso 1 1 calc R
C33 C 0.31134(7) -0.06746(6) 0.30082(8) 0.0218(2) Uani 1 1 d .
H33 H 0.2771 -0.0960 0.2707 0.026 Uiso 1 1 calc R
C34 C 0.33210(7) -0.08170(6) 0.11124(7) 0.0204(2) Uani 1 1 d .
C35 C 0.40845(8) -0.07988(7) 0.13720(9) 0.0280(3) Uani 1 1 d .
H35 H 0.4313 -0.0414 0.1578 0.034 Uiso 1 1 calc R
C36 C 0.45134(8) -0.13366(8) 0.13321(10) 0.0375(4) Uani 1 1 d .
H36 H 0.5033 -0.1319 0.1512 0.045 Uiso 1 1 calc R
C37 C 0.41871(9) -0.18987(8) 0.10312(10) 0.0387(4) Uani 1 1 d .
H37 H 0.4482 -0.2267 0.1005 0.046 Uiso 1 1 calc R
C38 C 0.34295(9) -0.19236(7) 0.07679(9) 0.0318(3) Uani 1 1 d .
H38 H 0.3205 -0.2309 0.0557 0.038 Uiso 1 1 calc R
C39 C 0.29977(8) -0.13873(6) 0.08114(8) 0.0241(3) Uani 1 1 d .
H39 H 0.2478 -0.1409 0.0635 0.029 Uiso 1 1 calc R
H1 H 0.2426(10) 0.0980(9) 0.2940(12) 0.036(5) Uiso 1 1 d .

loop_
_atom_site_aniso_label
_atom_site_aniso_U_11
_atom_site_aniso_U_22
_atom_site_aniso_U_33
_atom_site_aniso_U_23
_atom_site_aniso_U_13
_atom_site_aniso_U_12
O1 0.0436(6) 0.0215(5) 0.0140(4) -0.0015(3) -0.0056(4) 0.0094(4)
N1 0.0349(6) 0.0218(5) 0.0122(5) 0.0007(4) 0.0015(4) 0.0061(4)
N2 0.0459(7) 0.0275(6) 0.0186(5) -0.0018(4) 0.0051(5) 0.0012(5)
C1 0.0227(6) 0.0228(6) 0.0149(5) 0.0028(4) -0.0006(4) 0.0044(5)
C2 0.0197(5) 0.0214(6) 0.0156(5) 0.0029(4) -0.0007(4) 0.0028(4)
C3 0.0241(6) 0.0212(6) 0.0156(5) 0.0017(4) 0.0015(4) 0.0026(5)
C4 0.0322(7) 0.0232(6) 0.0203(6) 0.0023(5) 0.0034(5) 0.0079(5)
C5 0.0451(8) 0.0260(7) 0.0222(6) -0.0013(5) 0.0084(6) 0.0131(6)
C6 0.0472(8) 0.0279(7) 0.0164(6) -0.0012(5) 0.0059(5) 0.0094(6)
C7 0.0322(7) 0.0224(6) 0.0152(5) 0.0020(5) 0.0025(5) 0.0044(5)
C8 0.0253(6) 0.0204(6) 0.0149(5) -0.0007(4) 0.0025(4) 0.0032(5)
C9 0.0226(6) 0.0188(5) 0.0150(5) 0.0012(4) 0.0021(4) 0.0020(4)
C10 0.0241(6) 0.0208(6) 0.0132(5) -0.0001(4) 0.0017(4) 0.0008(5)
C11 0.0209(5) 0.0185(6) 0.0146(5) 0.0027(4) 0.0011(4) -0.0007(4)
C12 0.0194(5) 0.0185(5) 0.0174(5) 0.0019(4) 0.0032(4) 0.0001(4)
C13 0.0235(6) 0.0201(6) 0.0138(5) -0.0008(4) 0.0025(4) 0.0018(5)
C14 0.0229(6) 0.0206(6) 0.0127(5) 0.0018(4) 0.0004(4) 0.0012(5)
C15 0.0279(6) 0.0202(6) 0.0177(5) 0.0014(5) 0.0029(5) 0.0022(5)
C16 0.0216(6) 0.0309(7) 0.0153(5) 0.0018(5) 0.0003(4) 0.0084(5)
C17 0.0331(7) 0.0545(10) 0.0184(6) -0.0048(6) 0.0013(5) -0.0082(7)
C18 0.0348(8) 0.0790(13) 0.0203(7) -0.0127(8) -0.0005(6) -0.0065(8)
C19 0.0335(8) 0.0808(13) 0.0155(6) 0.0029(7) 0.0018(5) 0.0167(8)
C20 0.0439(9) 0.0493(10) 0.0266(7) 0.0163(7) 0.0159(6) 0.0233(7)
C21 0.0362(7) 0.0298(7) 0.0243(6) 0.0058(5) 0.0096(5) 0.0127(6)
C22 0.0206(6) 0.0217(6) 0.0152(5) 0.0021(4) 0.0017(4) 0.0038(5)
C23 0.0227(6) 0.0272(6) 0.0225(6) 0.0020(5) 0.0002(5) 0.0012(5)
C24 0.0230(6) 0.0358(8) 0.0274(7) 0.0052(6) -0.0043(5) 0.0068(5)
C25 0.0328(7) 0.0275(7) 0.0218(6) 0.0063(5) 0.0032(5) 0.0104(5)
C26 0.0297(6) 0.0225(6) 0.0209(6) 0.0023(5) 0.0064(5) 0.0019(5)
C27 0.0220(6) 0.0239(6) 0.0184(5) 0.0006(5) 0.0010(4) 0.0033(5)
C28 0.0198(5) 0.0204(6) 0.0159(5) 0.0024(4) 0.0022(4) 0.0023(4)
C29 0.0271(6) 0.0255(6) 0.0213(6) 0.0058(5) -0.0007(5) -0.0051(5)
C30 0.0269(6) 0.0386(8) 0.0228(6) 0.0050(6) -0.0048(5) -0.0069(6)
C31 0.0283(7) 0.0386(8) 0.0203(6) 0.0101(6) -0.0023(5) 0.0033(6)
C32 0.0304(7) 0.0248(6) 0.0240(6) 0.0103(5) 0.0043(5) 0.0038(5)
C33 0.0245(6) 0.0201(6) 0.0203(6) 0.0026(5) 0.0024(5) -0.0001(5)
C34 0.0245(6) 0.0212(6) 0.0165(5) 0.0036(4) 0.0059(4) 0.0033(5)
C35 0.0247(6) 0.0273(7) 0.0326(7) 0.0059(5) 0.0064(5) 0.0019(5)
C36 0.0265(7) 0.0403(9) 0.0475(9) 0.0120(7) 0.0115(6) 0.0112(6)
C37 0.0428(9) 0.0303(8) 0.0472(9) 0.0111(7) 0.0200(7) 0.0166(7)
C38 0.0465(8) 0.0211(6) 0.0305(7) 0.0038(5) 0.0145(6) 0.0038(6)
C39 0.0294(6) 0.0222(6) 0.0218(6) 0.0024(5) 0.0075(5) 0.0023(5)

loop_
_atom_type_symbol
_atom_type_description
_atom_type_scat_dispersion_real
_atom_type_scat_dispersion_imag
_atom_type_scat_source
C C 0.0033 0.0016 'International Tables Vol C Tables 4.2.6.8 and 6.1.1.4'
H H 0.0000 0.0000 'International Tables Vol C Tables 4.2.6.8 and 6.1.1.4'
N N 0.0061 0.0033 'International Tables Vol C Tables 4.2.6.8 and 6.1.1.4'
O O 0.0106 0.0060 'International Tables Vol C Tables 4.2.6.8 and 6.1.1.4'

loop_
_geom_angle_atom_site_label_1
_geom_angle_atom_site_label_2
_geom_angle_atom_site_label_3
_geom_angle
C14 O1 C1 126.55(10)
C7 N1 H1 124.3(12)
C10 N1 C7 109.03(10)
C10 N1 H1 124.9(12)
O1 C1 C16 105.66(10)
C2 C1 O1 130.13(11)
C2 C1 C16 123.96(11)
C1 C2 C3 128.93(11)
C1 C2 C22 117.21(10)
C3 C2 C22 113.86(10)
C4 C3 C2 123.18(11)
C4 C3 C8 115.99(11)
C8 C3 C2 120.78(11)
C3 C4 H4 119.3
C3 C4 C5 121.43(12)
C5 C4 H4 119.3
C4 C5 H5 118.9
C6 C5 C4 122.22(12)
C6 C5 H5 118.9
C5 C6 H6 121.6
C5 C6 C7 116.76(12)
C7 C6 H6 121.6
N1 C7 C6 130.35(12)
N1 C7 C8 108.64(11)
C6 C7 C8 121.00(12)
C3 C8 C7 122.51(11)
C3 C8 C9 130.99(11)
C7 C8 C9 106.49(11)
C10 C9 C8 107.82(10)
C14 C9 C8 131.79(11)
C14 C9 C10 120.15(11)
N1 C10 C9 107.95(11)
N1 C10 C11 129.05(11)
C11 C10 C9 123.00(11)
C10 C11 C28 118.70(11)
C12 C11 C10 116.48(10)
C12 C11 C28 124.82(11)
C11 C12 C13 120.45(11)
C11 C12 C34 121.05(11)
C13 C12 C34 118.42(10)
C14 C13 C12 121.13(11)
C14 C13 C15 118.41(11)
C15 C13 C12 120.45(11)
O1 C14 C9 123.90(11)
O1 C14 C13 117.48(10)
C9 C14 C13 118.52(11)
N2 C15 C13 177.56(15)
C17 C16 C1 118.63(12)
C21 C16 C1 122.15(12)
C21 C16 C17 119.17(12)
C16 C17 H17 119.8
C18 C17 C16 120.46(16)
C18 C17 H17 119.8
C17 C18 H18 120.1
C19 C18 C17 119.76(17)
C19 C18 H18 120.1
C18 C19 H19 119.9
C18 C19 C20 120.23(14)
C20 C19 H19 119.9
C19 C20 H20 119.8
C19 C20 C21 120.41(15)
C21 C20 H20 119.8
C16 C21 C20 119.92(15)
C16 C21 H21 120.0
C20 C21 H21 120.0
C23 C22 C2 119.93(11)
C27 C22 C2 120.80(11)
C27 C22 C23 119.19(11)
C22 C23 H23 119.8
C24 C23 C22 120.37(12)
C24 C23 H23 119.8
C23 C24 H24 120.0
C25 C24 C23 120.03(12)
C25 C24 H24 120.0
C24 C25 H25 119.9
C24 C25 C26 120.20(12)
C26 C25 H25 119.9
C25 C26 H26 120.1
C25 C26 C27 119.84(12)
C27 C26 H26 120.1
C22 C27 C26 120.37(12)
C22 C27 H27 119.8
C26 C27 H27 119.8
C29 C28 C11 119.35(11)
C33 C28 C11 121.50(11)
C33 C28 C29 119.02(11)
C28 C29 H29 119.7
C30 C29 C28 120.51(12)
C30 C29 H29 119.7
C29 C30 H30 120.1
C31 C30 C29 119.90(13)
C31 C30 H30 120.1
C30 C31 H31 120.0
C32 C31 C30 119.99(12)
C32 C31 H31 120.0
C31 C32 H32 119.8
C31 C32 C33 120.40(12)
C33 C32 H32 119.8
C28 C33 C32 120.17(12)
C28 C33 H33 119.9
C32 C33 H33 119.9
C35 C34 C12 119.77(12)
C35 C34 C39 118.64(12)
C39 C34 C12 121.56(11)
C34 C35 H35 119.7
C36 C35 C34 120.66(14)
C36 C35 H35 119.7
C35 C36 H36 119.9
C37 C36 C35 120.18(14)
C37 C36 H36 119.9
C36 C37 H37 120.1
C36 C37 C38 119.84(13)
C38 C37 H37 120.1
C37 C38 H38 119.9
C37 C38 C39 120.14(14)
C39 C38 H38 119.9
C34 C39 H39 119.7
C38 C39 C34 120.53(13)
C38 C39 H39 119.7

loop_
_geom_bond_atom_site_label_1
_geom_bond_atom_site_label_2
_geom_bond_distance
O1 C1 1.4102(15)
O1 C14 1.3671(14)
N1 C7 1.3861(16)
N1 C10 1.3779(16)
N1 H1 0.887(19)
N2 C15 1.1436(17)
C1 C2 1.3557(17)
C1 C16 1.4944(16)
C2 C3 1.4846(16)
C2 C22 1.5033(16)
C3 C4 1.3945(18)
C3 C8 1.3979(17)
C4 H4 0.9500
C4 C5 1.4079(18)
C5 H5 0.9500
C5 C6 1.386(2)
C6 H6 0.9500
C6 C7 1.3948(18)
C7 C8 1.4036(16)
C8 C9 1.4212(17)
C9 C10 1.4060(16)
C9 C14 1.3773(16)
C10 C11 1.4056(17)
C11 C12 1.3966(16)
C11 C28 1.4887(16)
C12 C13 1.4352(16)
C12 C34 1.4934(17)
C13 C14 1.3962(17)
C13 C15 1.4331(16)
C16 C17 1.399(2)
C16 C21 1.390(2)
C17 H17 0.9500
C17 C18 1.392(2)
C18 H18 0.9500
C18 C19 1.380(3)
C19 H19 0.9500
C19 C20 1.383(3)
C20 H20 0.9500
C20 C21 1.393(2)
C21 H21 0.9500
C22 C23 1.3961(17)
C22 C27 1.3905(18)
C23 H23 0.9500
C23 C24 1.3853(19)
C24 H24 0.9500
C24 C25 1.385(2)
C25 H25 0.9500
C25 C26 1.3858(19)
C26 H26 0.9500
C26 C27 1.3918(18)
C27 H27 0.9500
C28 C29 1.3988(18)
C28 C33 1.3913(17)
C29 H29 0.9500
C29 C30 1.3910(18)
C30 H30 0.9500
C30 C31 1.385(2)
C31 H31 0.9500
C31 C32 1.383(2)
C32 H32 0.9500
C32 C33 1.3919(18)
C33 H33 0.9500
C34 C35 1.3948(18)
C34 C39 1.3960(18)
C35 H35 0.9500
C35 C36 1.387(2)
C36 H36 0.9500
C36 C37 1.383(2)
C37 H37 0.9500
C37 C38 1.386(2)
C38 H38 0.9500
C38 C39 1.3884(19)
C39 H39 0.9500

loop_
_geom_torsion_atom_site_label_1
_geom_torsion_atom_site_label_2
_geom_torsion_atom_site_label_3
_geom_torsion_atom_site_label_4
_geom_torsion
O1 C1 C2 C3 9.6(2)
O1 C1 C2 C22 -170.15(12)
O1 C1 C16 C17 43.10(15)
O1 C1 C16 C21 -134.29(12)
N1 C7 C8 C3 -176.16(12)
N1 C7 C8 C9 2.67(15)
N1 C10 C11 C12 175.57(12)
N1 C10 C11 C28 -4.0(2)
C1 O1 C14 C9 25.7(2)
C1 O1 C14 C13 -157.91(12)
C1 C2 C3 C4 -172.45(14)
C1 C2 C3 C8 10.4(2)
C1 C2 C22 C23 71.54(16)
C1 C2 C22 C27 -111.68(14)
C1 C16 C17 C18 -179.51(14)
C1 C16 C21 C20 179.68(12)
C2 C1 C16 C17 -131.76(15)
C2 C1 C16 C21 50.85(18)
C2 C3 C4 C5 -176.48(13)
C2 C3 C8 C7 174.17(12)
C2 C3 C8 C9 -4.3(2)
C2 C22 C23 C24 177.71(12)
C2 C22 C27 C26 -177.62(11)
C3 C2 C22 C23 -108.27(13)
C3 C2 C22 C27 68.50(15)
C3 C4 C5 C6 1.5(2)
C3 C8 C9 C10 176.33(13)
C3 C8 C9 C14 -9.5(2)
C4 C3 C8 C7 -3.13(19)
C4 C3 C8 C9 178.35(13)
C4 C5 C6 C7 -1.4(2)
C5 C6 C7 N1 178.45(14)
C5 C6 C7 C8 -0.9(2)
C6 C7 C8 C3 3.3(2)
C6 C7 C8 C9 -177.84(13)
C7 N1 C10 C9 0.47(15)
C7 N1 C10 C11 -179.35(13)
C7 C8 C9 C10 -2.37(14)
C7 C8 C9 C14 171.80(14)
C8 C3 C4 C5 0.7(2)
C8 C9 C10 N1 1.20(14)
C8 C9 C10 C11 -178.96(11)
C8 C9 C14 O1 -0.1(2)
C8 C9 C14 C13 -176.37(13)
C9 C10 C11 C12 -4.22(18)
C9 C10 C11 C28 176.20(11)
C10 N1 C7 C6 178.58(15)
C10 N1 C7 C8 -1.98(15)
C10 C9 C14 O1 173.52(12)
C10 C9 C14 C13 -2.79(18)
C10 C11 C12 C13 -0.53(17)
C10 C11 C12 C34 176.32(11)
C10 C11 C28 C29 -56.20(16)
C10 C11 C28 C33 119.63(13)
C11 C12 C13 C14 3.57(18)
C11 C12 C13 C15 -176.37(11)
C11 C12 C34 C35 -57.27(16)
C11 C12 C34 C39 124.81(13)
C11 C28 C29 C30 175.90(13)
C11 C28 C33 C32 -174.98(12)
C12 C11 C28 C29 124.27(14)
C12 C11 C28 C33 -59.91(17)
C12 C13 C14 O1 -178.40(11)
C12 C13 C14 C9 -1.84(18)
C12 C34 C35 C36 -178.01(13)
C12 C34 C39 C38 177.58(11)
C13 C12 C34 C35 119.64(13)
C13 C12 C34 C39 -58.28(16)
C14 O1 C1 C2 -33.5(2)
C14 O1 C1 C16 152.08(12)
C14 C9 C10 N1 -173.78(11)
C14 C9 C10 C11 6.06(19)
C15 C13 C14 O1 1.55(17)
C15 C13 C14 C9 178.10(11)
C16 C1 C2 C3 -176.84(12)
C16 C1 C2 C22 3.37(18)
C16 C17 C18 C19 0.2(3)
C17 C16 C21 C20 2.3(2)
C17 C18 C19 C20 1.4(3)
C18 C19 C20 C21 -1.2(2)
C19 C20 C21 C16 -0.7(2)
C21 C16 C17 C18 -2.0(2)
C22 C2 C3 C4 7.34(18)
C22 C2 C3 C8 -169.76(11)
C22 C23 C24 C25 -0.5(2)
C23 C22 C27 C26 -0.82(18)
C23 C24 C25 C26 0.1(2)
C24 C25 C26 C27 -0.1(2)
C25 C26 C27 C22 0.41(19)
C27 C22 C23 C24 0.88(19)
C28 C11 C12 C13 179.02(11)
C28 C11 C12 C34 -4.14(18)
C28 C29 C30 C31 -0.6(2)
C29 C28 C33 C32 0.86(19)
C29 C30 C31 C32 0.4(2)
C30 C31 C32 C33 0.5(2)
C31 C32 C33 C28 -1.1(2)
C33 C28 C29 C30 0.0(2)
C34 C12 C13 C14 -173.36(11)
C34 C12 C13 C15 6.70(17)
C34 C35 C36 C37 0.2(2)
C35 C34 C39 C38 -0.36(19)
C35 C36 C37 C38 0.1(2)
C36 C37 C38 C39 -0.5(2)
C37 C38 C39 C34 0.6(2)
C39 C34 C35 C36 0.0(2)
